data_2200949
loop_
_publ_author_name
M.Alagar
'M. Subha Nandhini'
'R. V. Krishnakumar'
S.Natarajan

_publ_section_title
;
 Bis(<small>DL</small>-serinium) oxalate dihydrate
;
_journal_issue 2
_journal_name_full 'Acta Crystallographica Section E'
_journal_page_first o114
_journal_page_last o116
_journal_paper_doi 10.1107/S1600536801021225
_journal_volume 58
_journal_year 2002
_chemical_formula_iupac 'C3 H8 N O3 +2, C2 O4 2-, 2H2 O'
_chemical_formula_moiety 'C3 H8 N O3 +2, C2 O4 2-, 2H2 O'
_chemical_formula_sum 'C8 H20 N2 O12'
_chemical_formula_weight 336.26
_chemical_name_systematic
;
 ?
;
_space_group_IT_number 14
_symmetry_cell_setting monoclinic
_symmetry_space_group_name_Hall '-P 2ybc'
_symmetry_space_group_name_H-M 'P 1 21/c 1'
_atom_sites_solution_hydrogens geom
_atom_sites_solution_primary direct
_atom_sites_solution_secondary difmap
_cell_angle_alpha 90.00
_cell_angle_beta 91.678(19)
_cell_angle_gamma 90.00
_cell_formula_units_Z 4
_cell_length_a 4.8685(10)
_cell_length_b 17.199(7)
_cell_length_c 17.172(4)
_cell_measurement_reflns_used 25
_cell_measurement_temperature 293(2)
_cell_measurement_theta_max 45
_cell_measurement_theta_min 36
_cell_volume 1437.3(7)
_computing_cell_refinement 'CAD-4 Software'
_computing_data_collection 'CAD-4 Software (Enraf Nonius, 1989)'
_computing_data_reduction 'CAD-4 Software'
_computing_molecular_graphics 'PLATON (Spek, 1999)'
_computing_publication_material SHELXL97
_computing_structure_refinement 'SHELXL97 (Sheldrick, 1997)'
_computing_structure_solution 'SHELXS97 (Sheldrick, 1997)'
_diffrn_ambient_temperature 293(2)
_diffrn_measured_fraction_theta_full 1.000
_diffrn_measured_fraction_theta_max 1.000
_diffrn_measurement_device_type 'Enraf-Nonius CAD-4'
_diffrn_measurement_method \w-2\q
_diffrn_radiation_monochromator graphite
_diffrn_radiation_source 'fine-focus sealed tube'
_diffrn_radiation_type CuK\a
_diffrn_radiation_wavelength 1.54180
_diffrn_reflns_av_R_equivalents .0325
_diffrn_reflns_av_sigmaI/netI .0154
_diffrn_reflns_limit_h_max 0
_diffrn_reflns_limit_h_min -5
_diffrn_reflns_limit_k_max 20
_diffrn_reflns_limit_k_min 0
_diffrn_reflns_limit_l_max 20
_diffrn_reflns_limit_l_min -20
_diffrn_reflns_number 3513
_diffrn_reflns_theta_full 67.93
_diffrn_reflns_theta_max 67.93
_diffrn_reflns_theta_min 3.64
_diffrn_standards_decay_% <1
_diffrn_standards_interval_count 200
_diffrn_standards_number 2
_exptl_absorpt_coefficient_mu 1.315
_exptl_absorpt_correction_type none
_exptl_crystal_colour colourless
_exptl_crystal_density_diffrn 1.554
_exptl_crystal_density_meas 1.56
_exptl_crystal_density_method floatation
_exptl_crystal_description needles
_exptl_crystal_F_000 712
_exptl_crystal_size_max .35
_exptl_crystal_size_mid .20
_exptl_crystal_size_min .15
_refine_diff_density_max .248
_refine_diff_density_min -.287
_refine_ls_extinction_coef .0521(17)
_refine_ls_extinction_expression Fc^*^=kFc[1+0.001xFc^2^\l^3^/sin(2\q)]^-1/4^
_refine_ls_extinction_method SHELXL97
_refine_ls_goodness_of_fit_ref 1.125
_refine_ls_hydrogen_treatment mixed
_refine_ls_matrix_type full
_refine_ls_number_parameters 232
_refine_ls_number_reflns 2616
_refine_ls_number_restraints 0
_refine_ls_restrained_S_all 1.125
_refine_ls_R_factor_all .0382
_refine_ls_R_factor_gt .0373
_refine_ls_shift/su_max <0.001
_refine_ls_shift/su_mean .000
_refine_ls_structure_factor_coef Fsqd
_refine_ls_weighting_details 'calc w = 1/[\s^2^(Fo^2^)+(0.0525P)^2^+0.5233P] where P = (Fo^2^+2Fc^2^)/3'
_refine_ls_weighting_scheme calc
_refine_ls_wR_factor_gt .0977
_refine_ls_wR_factor_ref .0986
_reflns_number_gt 2528
_reflns_number_total 2616
_reflns_threshold_expression I>2\s(I)
_cod_data_source_file ob6101.cif
_cod_data_source_block I
_cod_original_cell_volume 1437.2(7)
_cod_original_sg_symbol_H-M 'P 21/c'
_cod_database_code 2200949
_cod_database_fobs_code 2200949

loop_
_symmetry_equiv_pos_as_xyz
'x, y, z'
'-x, y+1/2, -z+1/2'
'-x, -y, -z'
'x, -y-1/2, z-1/2'

loop_
_atom_site_label
_atom_site_fract_x
_atom_site_fract_y
_atom_site_fract_z
_atom_site_U_iso_or_equiv
_atom_site_adp_type
_atom_site_calc_flag
_atom_site_refinement_flags
_atom_site_occupancy
_atom_site_disorder_assembly
_atom_site_disorder_group
_atom_site_type_symbol
O1 .6644(2) .52873(7) .35394(6) .0373(3) Uani d . 1 . . O
O1' .8473(2) .35291(7) .01239(7) .0391(3) Uani d . 1 . . O
O2 .5218(2) .42635(7) .28348(7) .0378(3) Uani d . 1 . . O
O2' .9776(2) .27666(7) -.08522(7) .0368(3) Uani d . 1 . . O
O3 .6423(2) .60016(6) .18325(7) .0356(3) Uani d . 1 . . O
O3' .8457(2) .18825(7) .09531(7) .0375(3) Uani d . 1 . . O
O4 .2300(2) .44081(6) -.03259(6) .0326(3) Uani d . 1 . . O
O4' 1.2655(2) .53480(6) .44361(6) .0313(3) Uani d . 1 . . O
O5' 1.1091(2) .41374(6) .45713(7) .0325(3) Uani d . 1 . . O
O5 .3751(2) .46786(7) .08859(6) .0319(3) Uani d . 1 . . O
O1W .9806(3) .28785(7) .21789(7) .0358(3) Uani d . 1 . . O
O2W .4974(2) .25205(7) .28943(7) .0350(3) Uani d . 1 . . O
N1 .9008(2) .44502(7) .17545(7) .0259(3) Uani d . 1 . . N
H1A .9068 .3960 .1921 .039 Uiso calc R 1 . . H
H1B 1.0428 .4540 .1452 .039 Uiso calc R 1 . . H
H1C .7448 .4530 .1483 .039 Uiso calc R 1 . . H
N1' .5895(3) .17169(7) -.06643(7) .0267(3) Uani d . 1 . . N
H1'1 .5883 .1873 -.1159 .040 Uiso calc R 1 . . H
H1'2 .4431 .1420 -.0586 .040 Uiso calc R 1 . . H
H1'3 .7416 .1445 -.0560 .040 Uiso calc R 1 . . H
C1 .6765(3) .48003(8) .29580(8) .0248(3) Uani d . 1 . . C
C1' .8258(3) .29214(8) -.03325(8) .0257(3) Uani d . 1 . . C
C2 .9143(3) .49845(9) .24344(8) .0248(3) Uani d . 1 . . C
H2 1.0874 .4895 .2726 .030 Uiso calc R 1 . . H
C2' .5822(3) .24068(8) -.01439(8) .0252(3) Uani d . 1 . . C
H2' .4128 .2697 -.0262 .030 Uiso calc R 1 . . H
C3' .5839(3) .21712(9) .07053(9) .0323(4) Uani d . 1 . . C
H3'1 .5372 .2617 .1021 .039 Uiso calc R 1 . . H
H3'2 .4460 .1773 .0780 .039 Uiso calc R 1 . . H
C3 .9044(3) .58255(9) .21666(9) .0320(4) Uani d . 1 . . C
H3A .9424 .6166 .2607 .038 Uiso calc R 1 . . H
H3B 1.0443 .5913 .1785 .038 Uiso calc R 1 . . H
C4 .3861(3) .47357(8) .01697(8) .0223(3) Uani d . 1 . . C
C4' 1.1078(3) .48458(8) .47118(8) .0221(3) Uani d . 1 . . C
H1' .984(6) .3804(17) -.0015(16) .077(8) Uiso d . 1 . . H
H1 .516(7) .5199(18) .3820(19) .092(9) Uiso d . 1 . . H
H3 .651(5) .5871(15) .1355(15) .058(7) Uiso d . 1 . . H
H3' .852(5) .1413(15) .0831(13) .052(6) Uiso d . 1 . . H
H1W1 .974(5) .2565(15) .1772(15) .058(7) Uiso d . 1 . . H
H2W1 .844(7) .2749(18) .2448(18) .083(9) Uiso d . 1 . . H
H1W2 .357(6) .2701(17) .2660(17) .075(8) Uiso d . 1 . . H
H2W2 .459(5) .2031(16) .3000(14) .054(6) Uiso d . 1 . . H

loop_
_atom_site_aniso_label
_atom_site_aniso_U_11
_atom_site_aniso_U_22
_atom_site_aniso_U_33
_atom_site_aniso_U_12
_atom_site_aniso_U_13
_atom_site_aniso_U_23
O1 .0351(6) .0493(7) .0280(6) -.0038(5) .0117(5) -.0091(5)
O1' .0393(7) .0278(6) .0511(7) -.0133(5) .0154(5) -.0099(5)
O2 .0410(6) .0306(6) .0427(7) -.0054(5) .0176(5) -.0008(5)
O2' .0341(6) .0388(6) .0380(6) -.0122(5) .0104(5) -.0055(5)
O3 .0494(7) .0270(6) .0302(6) .0073(5) .0008(5) -.0014(4)
O3' .0482(7) .0292(6) .0347(6) .0019(5) -.0065(5) -.0043(5)
O4 .0344(6) .0373(6) .0261(5) -.0178(5) .0019(4) -.0024(4)
O4' .0321(6) .0255(5) .0373(6) -.0005(4) .0164(4) -.0017(4)
O5' .0314(6) .0214(5) .0454(6) .0021(4) .0120(5) -.0069(4)
O5 .0306(6) .0434(6) .0219(5) -.0101(5) .0055(4) .0013(4)
O1W .0420(7) .0305(6) .0347(6) -.0015(5) -.0008(5) -.0014(5)
O2W .0385(7) .0276(6) .0386(6) -.0040(5) -.0029(5) .0031(5)
N1 .0280(6) .0252(6) .0250(6) .0018(5) .0081(5) .0016(5)
N1' .0278(6) .0249(6) .0276(6) -.0065(5) .0013(5) .0006(5)
C1 .0246(7) .0273(7) .0227(7) .0059(6) .0039(5) .0050(5)
C1' .0241(7) .0225(7) .0304(7) -.0016(5) -.0012(6) .0031(6)
C2 .0218(7) .0310(7) .0217(7) .0014(5) .0027(5) -.0002(6)
C2' .0211(7) .0212(7) .0333(8) -.0022(5) .0021(5) -.0013(6)
C3' .0342(8) .0308(8) .0324(8) -.0063(6) .0087(6) -.0042(6)
C3 .0367(8) .0289(8) .0308(8) -.0074(6) .0063(6) -.0034(6)
C4 .0223(7) .0223(7) .0225(7) -.0034(5) .0043(5) -.0011(5)
C4' .0215(7) .0219(7) .0230(7) .0027(5) .0035(5) -.0014(5)

loop_
_atom_type_symbol
_atom_type_description
_atom_type_scat_dispersion_real
_atom_type_scat_dispersion_imag
_atom_type_scat_source
C C .0181 .0091 'International Tables Vol C Tables 4.2.6.8 and 6.1.1.4'
H H .0000 .0000 'International Tables Vol C Tables 4.2.6.8 and 6.1.1.4'
N N .0311 .0180 'International Tables Vol C Tables 4.2.6.8 and 6.1.1.4'
O O .0492 .0322 'International Tables Vol C Tables 4.2.6.8 and 6.1.1.4'

loop_
_geom_angle_atom_site_label_1
_geom_angle_atom_site_label_2
_geom_angle_atom_site_label_3
_geom_angle_site_symmetry_3
_geom_angle
C1 O1 H1 . 111(2)
C1' O1' H1' . 108.9(19)
C3 O3 H3 . 105.2(16)
C3' O3' H3' . 107.7(15)
H1W1 O1W H2W1 . 105(3)
H1W2 O2W H2W2 . 106(2)
C2 N1 H1A . 109.5
C2 N1 H1B . 109.5
H1A N1 H1B . 109.5
C2 N1 H1C . 109.5
H1A N1 H1C . 109.5
H1B N1 H1C . 109.5
C2' N1' H1'1 . 109.5
C2' N1' H1'2 . 109.5
H1'1 N1' H1'2 . 109.5
C2' N1' H1'3 . 109.5
H1'1 N1' H1'3 . 109.5
H1'2 N1' H1'3 . 109.5
O2 C1 O1 . 125.67(13)
O2 C1 C2 . 122.57(13)
O1 C1 C2 . 111.76(12)
O2' C1' O1' . 125.46(13)
O2' C1' C2' . 121.84(13)
O1' C1' C2' . 112.70(12)
N1 C2 C3 . 110.55(11)
N1 C2 C1 . 108.60(12)
C3 C2 C1 . 111.09(12)
N1 C2 H2 . 108.9
C3 C2 H2 . 108.9
C1 C2 H2 . 108.9
N1' C2' C3' . 111.48(12)
N1' C2' C1' . 107.67(11)
C3' C2' C1' . 112.22(12)
N1' C2' H2' . 108.5
C3' C2' H2' . 108.5
C1' C2' H2' . 108.5
O3' C3' C2' . 111.21(12)
O3' C3' H3'1 . 109.4
C2' C3' H3'1 . 109.4
O3' C3' H3'2 . 109.4
C2' C3' H3'2 . 109.4
H3'1 C3' H3'2 . 108.0
O3 C3 C2 . 110.28(12)
O3 C3 H3A . 109.6
C2 C3 H3A . 109.6
O3 C3 H3B . 109.6
C2 C3 H3B . 109.6
H3A C3 H3B . 108.1
O5 C4 O4 . 126.48(12)
O5 C4 C4 3_665 118.04(15)
O4 C4 C4 3_665 115.49(14)
O5' C4' O4' . 126.47(12)
O5' C4' C4' 3_766 117.70(15)
O4' C4' C4' 3_766 115.83(14)

loop_
_geom_bond_atom_site_label_1
_geom_bond_atom_site_label_2
_geom_bond_site_symmetry_2
_geom_bond_distance
_geom_bond_publ_flag
O1 C1 . 1.3057(19) ?
O1 H1 . .89(3) ?
O1' C1' . 1.3088(19) ?
O1' H1' . .86(3) ?
O2 C1 . 1.2064(19) ?
O2' C1' . 1.2051(18) ?
O3 C3 . 1.417(2) ?
O3 H3 . .85(3) ?
O3' C3' . 1.421(2) ?
O3' H3' . .84(3) ?
O4 C4 . 1.2575(18) ?
O4' C4' . 1.2572(17) ?
O5' C4' . 1.2419(18) ?
O5 C4 . 1.2365(17) ?
O1W H1W1 . .88(3) ?
O1W H2W1 . .85(3) ?
O2W H1W2 . .84(3) ?
O2W H2W2 . .88(3) ?
N1 C2 . 1.4857(18) ?
N1 H1A . .8900 ?
N1 H1B . .8900 ?
N1 H1C . .8900 ?
N1' C2' . 1.4865(19) ?
N1' H1'1 . .8900 ?
N1' H1'2 . .8900 ?
N1' H1'3 . .8900 ?
C1 C2 . 1.5200(19) ?
C1' C2' . 1.5224(19) ?
C2 C3 . 1.518(2) ?
C2 H2 . .9800 ?
C2' C3' . 1.513(2) ?
C2' H2' . .9800 ?
C3' H3'1 . .9700 ?
C3' H3'2 . .9700 ?
C3 H3A . .9700 ?
C3 H3B . .9700 ?
C4 C4 3_665 1.560(2) ?
C4' C4' 3_766 1.557(2) ?

loop_
_geom_hbond_atom_site_label_D
_geom_hbond_atom_site_label_H
_geom_hbond_atom_site_label_A
_geom_hbond_site_symmetry_A
_geom_hbond_distance_DH
_geom_hbond_distance_HA
_geom_hbond_distance_DA
_geom_hbond_angle_DHA
N1 H1A O1W . .89 1.94 2.823(2) 169.6
N1 H1B O5 1_655 .89 1.93 2.8129(16) 173.6
N1 H1C O5 . .89 2.06 2.9507(18) 177.4
N1' H1'1 O2W 4_565 .89 1.97 2.8254(18) 160.3
N1' H1'2 O5' 4_465 .89 1.91 2.8015(16) 175.0
N1' H1'3 O5' 4_565 .89 2.06 2.9431(17) 173.8
O1' H1' O4 1_655 .86(3) 1.68(3) 2.5374(15) 174(3)
O1 H1 O4' 1_455 .89(3) 1.66(3) 2.5158(15) 160(3)
O3 H3 O4 3_665 .85(3) 1.94(3) 2.7696(17) 166(2)
O3' H3' O4' 2_745 .84(3) 1.97(3) 2.7718(19) 161(2)
O1W H1W1 O3' . .88(3) 1.92(3) 2.7778(18) 163(2)
O1W H2W1 O2W . .85(3) 1.91(3) 2.7552(19) 170(3)
O2W H1W2 O1W 1_455 .84(3) 2.01(3) 2.8352(18) 166(3)
O2W H2W2 O3 2_645 .88(3) 1.86(3) 2.7432(19) 176(2)
C2 H2 O2 1_655 .98 2.38 3.2616(19) 149.3
C2' H2' O2' 1_455 .98 2.32 3.2120(19) 150.2

loop_
_geom_torsion_atom_site_label_1
_geom_torsion_atom_site_label_2
_geom_torsion_atom_site_label_3
_geom_torsion_atom_site_label_4
_geom_torsion
O2 C1 C2 N1 4.77(19)
O1 C1 C2 N1 -175.35(11)
O2 C1 C2 C3 126.55(15)
O1 C1 C2 C3 -53.56(16)
O2' C1' C2' N1' 3.55(19)
O1' C1' C2' N1' -176.60(12)
O2' C1' C2' C3' 126.59(15)
O1' C1' C2' C3' -53.56(17)
N1' C2' C3' O3' 71.98(15)
C1' C2' C3' O3' -48.90(16)
N1 C2 C3 O3 68.19(15)
C1 C2 C3 O3 -52.45(16)
